data_9017597
loop_
_publ_author_name
'Kasatkin, A. V.'
'Nestola, F.'
'Plasil, J.'
'Marty, J.'
'Belakovskiy, D. I.'
'Agakhanov, A. A.'
'Mills, S. J.'
'Pedron, D.'
'Lanza, A.'
'Favaro, M.'
'Bianchin, S.'
'Lykova, I. S.'
'Golias, V.'
'Birch, W. D.'

_publ_section_title
;
 Manganoblodite, Na2Mn(SO4)2*4H2O, and cobaltoblodite, Na2Co(SO4)2*4H2O: two new
 members of the blodite group from the Blue Lizard mine, San Juan County, Utah, USA
;
_journal_name_full 'Mineralogical Magazine'
_journal_page_first 367
_journal_page_last 383
_journal_volume 77
_journal_year 2013
_chemical_compound_source 'Blue Lizard mine, San Juan County, Utah, USA'
_chemical_formula_sum 'Co0.14 H8 Mg0.29 Mn0.44 Na2 Ni0.06 O12 S2'
_chemical_name_mineral Manganoblodite
_space_group_IT_number 14
_space_group_name_Hall '-P 2yab'
_space_group_name_H-M_alt 'P 1 21/a 1'
_symmetry_space_group_name_H-M 'P 1 21/a 1'
_cell_angle_alpha 90
_cell_angle_beta 100.423
_cell_angle_gamma 90
_cell_length_a 11.137
_cell_length_b 8.279
_cell_length_c 5.5381
_cell_formula_units_Z 2
_cell_volume 502.205
_database_code_amcsd 0019855
_exptl_crystal_density_diffrn 2.335
_cod_data_source_file inputs/fixed/downloads/18/18503.cif
_cod_data_source_block 18503
_cod_original_formula_sum 'Na2 Mn.44 Mg.29 Ni.06 Co.14 S2 O12 H8'
_cod_database_code 9017597

loop_
_space_group_symop_operation_xyz
x,y,z
1/2+x,1/2-y,z
1/2-x,1/2+y,-z
-x,-y,-z

loop_
_atom_site_aniso_label
_atom_site_aniso_U_11
_atom_site_aniso_U_22
_atom_site_aniso_U_33
_atom_site_aniso_U_12
_atom_site_aniso_U_13
_atom_site_aniso_U_23
Na 0.01930 0.02220 0.02450 0.00030 0.00220 -0.00090
Mn 0.01690 0.01770 0.01930 -0.00120 0.00460 -0.00100
Mg 0.01690 0.01770 0.01930 -0.00120 0.00460 -0.00100
Ni 0.01690 0.01770 0.01930 -0.00120 0.00460 -0.00100
Co 0.01690 0.01770 0.01930 -0.00120 0.00460 -0.00100
S 0.01280 0.01540 0.01300 -0.00090 0.00180 0.00040
O1 0.01440 0.02380 0.02910 0.00220 0.00480 0.00280
O2 0.01870 0.02530 0.02560 0.00300 0.00330 0.01090
O3 0.02970 0.02220 0.01660 -0.01110 0.00540 -0.00530
O4 0.03090 0.02250 0.01430 -0.00140 0.00620 -0.00510
O5 0.01890 0.02130 0.01990 0.00110 0.00750 0.00060
O6 0.02090 0.01930 0.02020 -0.00140 -0.00170 0.00100

loop_
_atom_site_label
_atom_site_fract_x
_atom_site_fract_y
_atom_site_fract_z
_atom_site_occupancy
_atom_site_U_iso_or_equiv
Na 0.36212 0.07065 0.12980 1.00000 0.02220
Mn 0.00000 0.00000 0.00000 0.44000 0.01783
Mg 0.00000 0.00000 0.00000 0.29000 0.01783
Ni 0.00000 0.00000 0.00000 0.06000 0.01783
Co 0.00000 0.00000 0.00000 0.14000 0.01783
S 0.13613 0.29031 0.37014 1.00000 0.01383
O1 0.26526 0.27280 0.34660 1.00000 0.02230
O2 0.07933 0.41930 0.20780 1.00000 0.02330
O3 0.07130 0.13690 0.31180 1.00000 0.02270
O4 0.13190 0.33040 0.62930 1.00000 0.02230
O5 0.16225 0.03900 0.87080 1.00000 0.01960
O6 0.08140 0.78760 0.17990 1.00000 0.02080
H5A 0.17900 0.14500 0.75800 1.00000 0.08000
H5B 0.18000 -0.05000 0.74700 1.00000 0.08000
H6A 0.02400 0.71300 0.22200 1.00000 0.08000
H6B 0.09900 0.78300 0.31000 1.00000 0.08000

loop_
_cod_related_entry_id
_cod_related_entry_database
_cod_related_entry_code
1 AMCSD 0019855
